data_7219523
loop_
_publ_author_name
'zhu, gengyu'
'wang, lin'
'Sun, Hongjian'
'Li, Xiaoyan'

_publ_section_title
;
 Formation of PCP pincer cobalt complexes with cobaltacyclopropane
 moieties via double Csp3-H bond activation&#x2020;
;
_journal_name_full 'RSC Adv.'
_journal_paper_doi 10.1039/C5RA01230A
_journal_year 2015
_chemical_formula_sum 'C40 H47 Co N2 P4'
_chemical_formula_weight 738.61
_chemical_name_systematic
; 
 ? 
;
_space_group_IT_number 14
_symmetry_cell_setting monoclinic
_symmetry_space_group_name_Hall '-P 2ybc'
_symmetry_space_group_name_H-M 'P 1 21/c 1'
_atom_sites_solution_hydrogens geom
_atom_sites_solution_primary direct
_atom_sites_solution_secondary difmap
_audit_creation_method SHELXL-97
_audit_update_record
;
2014-10-11 deposited with the CCDC.
2015-02-09 downloaded from the CCDC.
;
_cell_angle_alpha 90.00
_cell_angle_beta 100.9230(10)
_cell_angle_gamma 90.00
_cell_formula_units_Z 4
_cell_length_a 20.3187(13)
_cell_length_b 10.3342(6)
_cell_length_c 18.2160(11)
_cell_measurement_reflns_used 2967
_cell_measurement_temperature 273(2)
_cell_measurement_theta_max 22.19
_cell_measurement_theta_min 2.40
_cell_volume 3755.7(4)
_computing_cell_refinement 'Bruker SMART'
_computing_data_collection 'Bruker SMART'
_computing_data_reduction 'Bruker SAINT'
_computing_molecular_graphics 'Bruker SHELXTL'
_computing_publication_material 'Bruker SHELXTL'
_computing_structure_refinement 'SHELXL-97 (Sheldrick, 1997)'
_computing_structure_solution 'SHELXS-97 (Sheldrick, 1990)'
_diffrn_ambient_temperature 273(2)
_diffrn_measured_fraction_theta_full 0.971
_diffrn_measured_fraction_theta_max 0.971
_diffrn_measurement_device_type 'CCD area detector'
_diffrn_measurement_method 'phi and omega scans'
_diffrn_radiation_monochromator graphite
_diffrn_radiation_source 'fine-focus sealed tube'
_diffrn_radiation_type MoK\a
_diffrn_radiation_wavelength 0.71073
_diffrn_reflns_av_R_equivalents 0.0524
_diffrn_reflns_av_unetI/netI 0.0717
_diffrn_reflns_limit_h_max 26
_diffrn_reflns_limit_h_min -15
_diffrn_reflns_limit_k_max 13
_diffrn_reflns_limit_k_min -11
_diffrn_reflns_limit_l_max 23
_diffrn_reflns_limit_l_min -23
_diffrn_reflns_number 21389
_diffrn_reflns_theta_full 27.44
_diffrn_reflns_theta_max 27.44
_diffrn_reflns_theta_min 1.02
_exptl_absorpt_coefficient_mu 0.658
_exptl_absorpt_correction_T_max 0.8852
_exptl_absorpt_correction_T_min 0.8688
_exptl_absorpt_correction_type multi-scan
_exptl_absorpt_process_details SADABS
_exptl_crystal_colour 'dark red'
_exptl_crystal_density_diffrn 1.306
_exptl_crystal_density_method 'not measured'
_exptl_crystal_description block
_exptl_crystal_F_000 1552
_exptl_crystal_size_max 0.22
_exptl_crystal_size_mid 0.20
_exptl_crystal_size_min 0.19
_refine_diff_density_max 0.314
_refine_diff_density_min -0.316
_refine_diff_density_rms 0.066
_refine_ls_extinction_method none
_refine_ls_goodness_of_fit_ref 0.767
_refine_ls_hydrogen_treatment mixed
_refine_ls_matrix_type full
_refine_ls_number_parameters 431
_refine_ls_number_reflns 8336
_refine_ls_number_restraints 0
_refine_ls_restrained_S_all 0.767
_refine_ls_R_factor_all 0.0853
_refine_ls_R_factor_gt 0.0465
_refine_ls_shift/su_max 0.002
_refine_ls_shift/su_mean 0.000
_refine_ls_structure_factor_coef Fsqd
_refine_ls_weighting_details 'calc w=1/[\s^2^(Fo^2^)+(0.1214P)^2^+2.0479P] where P=(Fo^2^+2Fc^2^)/3'
_refine_ls_weighting_scheme calc
_refine_ls_wR_factor_gt 0.1258
_refine_ls_wR_factor_ref 0.1630
_reflns_number_gt 5318
_reflns_number_total 8336
_reflns_threshold_expression >2sigma(I)
_cod_data_source_file c5ra01230a2.cif
_cod_data_source_block complex2
_cod_depositor_comments
;
The following automatic conversions were performed:

'_symmetry_cell_setting' value 'Monoclinic' changed to 'monoclinic'
according to
/usr/data/users/saulius/crontab/automatic-downloads/rss-feeds/RSC/lib/dictionaries/cif_core.dic
dictionary named 'cif_core.dic' version 2.4.2 from 2011-04-26.

Automatic conversion script
Id: cif_fix_values 3008 2015-01-20 13:52:24Z robertas 
;
_cod_original_sg_symbol_H-M P2(1)/c
_cod_database_code 7219523

loop_
_symmetry_equiv_pos_as_xyz
'x, y, z'
'-x, y+1/2, -z+1/2'
'-x, -y, -z'
'x, -y-1/2, z-1/2'

loop_
_atom_site_label
_atom_site_type_symbol
_atom_site_fract_x
_atom_site_fract_y
_atom_site_fract_z
_atom_site_U_iso_or_equiv
_atom_site_adp_type
_atom_site_occupancy
_atom_site_symmetry_multiplicity
_atom_site_calc_flag
_atom_site_refinement_flags
Co1 Co 0.21648(2) 0.48390(4) 0.25286(2) 0.02940(14) Uani 1 1 d .
P4 P 0.32010(4) 0.51663(8) 0.30129(5) 0.0318(2) Uani 1 1 d .
P3 P 0.19140(4) 0.29427(8) 0.20706(4) 0.0317(2) Uani 1 1 d .
P1 P 0.22126(5) 0.58757(9) 0.14673(5) 0.0406(2) Uani 1 1 d .
P2 P 0.12817(5) 0.59610(9) 0.27597(5) 0.0436(2) Uani 1 1 d .
N2 N 0.34273(13) 0.3829(2) 0.35756(14) 0.0348(6) Uani 1 1 d .
C7 C 0.25681(15) 0.1834(3) 0.18734(17) 0.0337(7) Uani 1 1 d .
C23 C 0.22180(16) 0.3791(3) 0.35952(16) 0.0325(7) Uani 1 1 d .
C13 C 0.12198(16) 0.2546(3) 0.12926(17) 0.0367(7) Uani 1 1 d .
C35 C 0.39039(16) 0.5154(3) 0.25056(19) 0.0385(8) Uani 1 1 d .
N1 N 0.16191(13) 0.2121(2) 0.27697(15) 0.0353(6) Uani 1 1 d .
C25 C 0.29066(16) 0.3222(3) 0.38103(17) 0.0335(7) Uani 1 1 d .
C8 C 0.27895(17) 0.1891(4) 0.11969(19) 0.0440(8) Uani 1 1 d .
H8 H 0.2567 0.2418 0.0816 0.053 Uiso 1 1 calc R
C14 C 0.11963(18) 0.1440(4) 0.08510(19) 0.0456(8) Uani 1 1 d .
H14 H 0.1549 0.0853 0.0937 0.055 Uiso 1 1 calc R
C24 C 0.21106(18) 0.4591(3) 0.42767(18) 0.0405(8) Uani 1 1 d .
H24A H 0.1670 0.4963 0.4178 0.061 Uiso 1 1 calc R
H24B H 0.2439 0.5269 0.4369 0.061 Uiso 1 1 calc R
H24C H 0.2156 0.4039 0.4707 0.061 Uiso 1 1 calc R
C12 C 0.29137(17) 0.1028(3) 0.24274(19) 0.0420(8) Uani 1 1 d .
H12 H 0.2775 0.0965 0.2884 0.050 Uiso 1 1 calc R
C29 C 0.34817(17) 0.6493(3) 0.36843(19) 0.0405(8) Uani 1 1 d .
C11 C 0.3460(2) 0.0319(4) 0.2308(2) 0.0531(10) Uani 1 1 d .
H11 H 0.3685 -0.0216 0.2685 0.064 Uiso 1 1 calc R
C22 C 0.17405(16) 0.2678(3) 0.34682(17) 0.0350(7) Uani 1 1 d .
C21 C 0.14294(19) 0.1928(3) 0.3923(2) 0.0482(9) Uani 1 1 d .
H21 H 0.1422 0.2081 0.4424 0.058 Uiso 1 1 calc R
C40 C 0.40513(18) 0.4007(4) 0.2172(2) 0.0474(9) Uani 1 1 d .
H40 H 0.3829 0.3249 0.2253 0.057 Uiso 1 1 calc R
C26 C 0.31736(18) 0.2234(3) 0.42778(19) 0.0424(8) Uani 1 1 d .
H26 H 0.2935 0.1654 0.4516 0.051 Uiso 1 1 calc R
C9 C 0.33344(19) 0.1176(4) 0.1083(2) 0.0533(10) Uani 1 1 d .
H9 H 0.3472 0.1222 0.0625 0.064 Uiso 1 1 calc R
C19 C 0.12440(18) 0.1012(3) 0.2788(2) 0.0479(9) Uani 1 1 d .
H19 H 0.1100 0.0454 0.2390 0.057 Uiso 1 1 calc R
C6 C 0.1414(2) 0.7276(4) 0.3464(3) 0.0736(13) Uani 1 1 d .
H6A H 0.0996 0.7477 0.3612 0.110 Uiso 1 1 calc R
H6B H 0.1579 0.8031 0.3252 0.110 Uiso 1 1 calc R
H6C H 0.1734 0.7001 0.3893 0.110 Uiso 1 1 calc R
C30 C 0.3149(2) 0.7647(4) 0.3591(2) 0.0561(10) Uani 1 1 d .
H30 H 0.2787 0.7749 0.3198 0.067 Uiso 1 1 calc R
C39 C 0.4527(2) 0.3986(4) 0.1719(2) 0.0580(11) Uani 1 1 d .
H39 H 0.4618 0.3216 0.1493 0.070 Uiso 1 1 calc R
C28 C 0.40250(18) 0.3246(4) 0.3897(2) 0.0470(9) Uani 1 1 d .
H28 H 0.4451 0.3485 0.3829 0.056 Uiso 1 1 calc R
C18 C 0.06779(18) 0.3375(4) 0.1156(2) 0.0497(9) Uani 1 1 d .
H18 H 0.0680 0.4109 0.1451 0.060 Uiso 1 1 calc R
C5 C 0.0613(2) 0.5024(4) 0.3070(3) 0.0590(11) Uani 1 1 d .
H5A H 0.0321 0.5602 0.3269 0.088 Uiso 1 1 calc R
H5B H 0.0809 0.4420 0.3449 0.088 Uiso 1 1 calc R
H5C H 0.0360 0.4562 0.2652 0.088 Uiso 1 1 calc R
C15 C 0.0650(2) 0.1209(4) 0.0283(2) 0.0551(10) Uani 1 1 d .
H15 H 0.0641 0.0471 -0.0011 0.066 Uiso 1 1 calc R
C27 C 0.38745(19) 0.2259(4) 0.4331(2) 0.0493(9) Uani 1 1 d .
H27 H 0.4180 0.1699 0.4614 0.059 Uiso 1 1 calc R
C2 C 0.2845(2) 0.5422(5) 0.0924(2) 0.0711(13) Uani 1 1 d .
H2A H 0.2747 0.5836 0.0444 0.107 Uiso 1 1 calc R
H2B H 0.2841 0.4500 0.0858 0.107 Uiso 1 1 calc R
H2C H 0.3279 0.5691 0.1184 0.107 Uiso 1 1 calc R
C37 C 0.4728(2) 0.6224(5) 0.1930(3) 0.0694(13) Uani 1 1 d .
H37 H 0.4953 0.6976 0.1845 0.083 Uiso 1 1 calc R
C36 C 0.42538(19) 0.6256(4) 0.2391(2) 0.0539(10) Uani 1 1 d .
H36 H 0.4173 0.7025 0.2623 0.065 Uiso 1 1 calc R
C4 C 0.0723(2) 0.6930(4) 0.2048(3) 0.0723(13) Uani 1 1 d .
H4A H 0.0524 0.6380 0.1641 0.109 Uiso 1 1 calc R
H4B H 0.0978 0.7598 0.1865 0.109 Uiso 1 1 calc R
H4C H 0.0377 0.7315 0.2268 0.109 Uiso 1 1 calc R
C32 C 0.3865(3) 0.8543(5) 0.4656(2) 0.0693(13) Uani 1 1 d .
H32 H 0.3996 0.9233 0.4979 0.083 Uiso 1 1 calc R
C17 C 0.01303(19) 0.3142(4) 0.0591(2) 0.0613(11) Uani 1 1 d .
H17 H -0.0229 0.3715 0.0509 0.074 Uiso 1 1 calc R
C1 C 0.1511(2) 0.5855(5) 0.0676(2) 0.0690(13) Uani 1 1 d .
H1A H 0.1613 0.6394 0.0284 0.103 Uiso 1 1 calc R
H1B H 0.1116 0.6175 0.0833 0.103 Uiso 1 1 calc R
H1C H 0.1434 0.4984 0.0496 0.103 Uiso 1 1 calc R
C38 C 0.4863(2) 0.5087(5) 0.1603(3) 0.0691(13) Uani 1 1 d .
H38 H 0.5184 0.5066 0.1301 0.083 Uiso 1 1 calc R
C10 C 0.3676(2) 0.0397(4) 0.1639(2) 0.0546(10) Uani 1 1 d .
H10 H 0.4048 -0.0071 0.1563 0.066 Uiso 1 1 calc R
C20 C 0.1123(2) 0.0881(4) 0.3490(2) 0.0541(10) Uani 1 1 d .
H20 H 0.0881 0.0217 0.3658 0.065 Uiso 1 1 calc R
C31 C 0.3348(3) 0.8677(4) 0.4081(2) 0.0733(14) Uani 1 1 d .
H31 H 0.3120 0.9461 0.4008 0.088 Uiso 1 1 calc R
C3 C 0.2391(3) 0.7612(4) 0.1545(2) 0.0744(14) Uani 1 1 d .
H3A H 0.2831 0.7745 0.1837 0.112 Uiso 1 1 calc R
H3B H 0.2066 0.8030 0.1785 0.112 Uiso 1 1 calc R
H3C H 0.2368 0.7972 0.1055 0.112 Uiso 1 1 calc R
C16 C 0.0122(2) 0.2061(5) 0.0153(2) 0.0616(12) Uani 1 1 d .
H16 H -0.0240 0.1906 -0.0232 0.074 Uiso 1 1 calc R
C34 C 0.4013(2) 0.6372(5) 0.4276(3) 0.0896(18) Uani 1 1 d .
H34 H 0.4251 0.5598 0.4349 0.108 Uiso 1 1 calc R
C33 C 0.4196(3) 0.7402(6) 0.4764(3) 0.0983(19) Uani 1 1 d .
H33 H 0.4548 0.7306 0.5168 0.118 Uiso 1 1 calc R

loop_
_atom_site_aniso_label
_atom_site_aniso_U_11
_atom_site_aniso_U_22
_atom_site_aniso_U_33
_atom_site_aniso_U_23
_atom_site_aniso_U_13
_atom_site_aniso_U_12
Co1 0.0289(2) 0.0302(2) 0.0289(2) 0.00043(16) 0.00502(17) -0.00029(17)
P4 0.0297(4) 0.0310(4) 0.0342(4) -0.0007(3) 0.0049(3) -0.0022(3)
P3 0.0315(4) 0.0331(4) 0.0296(4) -0.0015(3) 0.0037(3) -0.0037(3)
P1 0.0439(5) 0.0432(5) 0.0334(5) 0.0067(4) 0.0036(4) -0.0047(4)
P2 0.0398(5) 0.0408(5) 0.0522(6) 0.0045(4) 0.0135(4) 0.0087(4)
N2 0.0314(14) 0.0346(14) 0.0376(14) 0.0043(11) 0.0042(11) 0.0021(11)
C7 0.0338(17) 0.0303(16) 0.0352(17) -0.0073(13) 0.0017(13) -0.0036(13)
C23 0.0364(17) 0.0336(16) 0.0286(15) 0.0031(13) 0.0089(13) 0.0016(13)
C13 0.0342(17) 0.0406(18) 0.0334(17) 0.0003(14) 0.0019(14) -0.0088(15)
C35 0.0276(16) 0.049(2) 0.0379(18) 0.0028(15) 0.0031(14) -0.0043(15)
N1 0.0339(14) 0.0336(14) 0.0386(15) -0.0010(11) 0.0079(12) -0.0075(12)
C25 0.0374(17) 0.0329(17) 0.0300(16) -0.0031(13) 0.0059(13) 0.0014(14)
C8 0.043(2) 0.052(2) 0.0359(18) -0.0021(16) 0.0052(15) 0.0005(17)
C14 0.0415(19) 0.048(2) 0.046(2) -0.0061(16) 0.0048(16) -0.0110(17)
C24 0.044(2) 0.045(2) 0.0337(17) -0.0015(14) 0.0106(15) 0.0039(16)
C12 0.045(2) 0.0405(19) 0.0386(18) -0.0018(14) 0.0030(15) 0.0028(16)
C29 0.0365(18) 0.0407(19) 0.0436(19) -0.0072(15) 0.0053(15) -0.0017(15)
C11 0.052(2) 0.050(2) 0.054(2) 0.0017(18) 0.0012(19) 0.0072(18)
C22 0.0358(17) 0.0356(17) 0.0359(17) 0.0020(13) 0.0128(14) 0.0020(14)
C21 0.057(2) 0.047(2) 0.045(2) 0.0028(17) 0.0214(18) -0.0035(18)
C40 0.0380(19) 0.055(2) 0.049(2) -0.0013(17) 0.0097(16) 0.0007(17)
C26 0.051(2) 0.0363(18) 0.0388(18) 0.0038(14) 0.0068(16) 0.0041(16)
C9 0.052(2) 0.066(3) 0.044(2) -0.0083(19) 0.0172(18) 0.004(2)
C19 0.048(2) 0.042(2) 0.056(2) -0.0017(17) 0.0137(18) -0.0153(17)
C6 0.087(3) 0.050(3) 0.091(3) -0.012(2) 0.035(3) 0.016(2)
C30 0.081(3) 0.046(2) 0.039(2) -0.0015(16) 0.0037(19) 0.001(2)
C39 0.048(2) 0.076(3) 0.053(2) -0.002(2) 0.0159(19) 0.006(2)
C28 0.0359(19) 0.050(2) 0.052(2) -0.0020(17) 0.0004(16) 0.0087(16)
C18 0.042(2) 0.053(2) 0.050(2) -0.0068(17) -0.0014(17) -0.0006(17)
C5 0.042(2) 0.069(3) 0.071(3) 0.010(2) 0.023(2) 0.0115(19)
C15 0.051(2) 0.064(3) 0.049(2) -0.0146(19) 0.0063(18) -0.015(2)
C27 0.053(2) 0.045(2) 0.046(2) 0.0058(16) 0.0000(17) 0.0159(18)
C2 0.070(3) 0.101(4) 0.047(2) 0.017(2) 0.022(2) 0.010(3)
C37 0.057(3) 0.085(3) 0.071(3) 0.007(3) 0.025(2) -0.026(2)
C36 0.047(2) 0.055(2) 0.060(2) -0.0053(19) 0.0127(18) -0.0168(19)
C4 0.061(3) 0.067(3) 0.088(3) 0.019(2) 0.013(2) 0.029(2)
C32 0.085(3) 0.070(3) 0.056(3) -0.025(2) 0.023(2) -0.027(3)
C17 0.039(2) 0.076(3) 0.062(3) 0.005(2) -0.0093(19) 0.003(2)
C1 0.062(3) 0.094(4) 0.046(2) 0.015(2) -0.002(2) -0.009(2)
C38 0.047(2) 0.111(4) 0.055(3) 0.003(3) 0.025(2) -0.008(2)
C10 0.044(2) 0.055(2) 0.067(3) -0.009(2) 0.0136(19) 0.0106(18)
C20 0.054(2) 0.047(2) 0.065(3) 0.0097(18) 0.021(2) -0.0143(18)
C31 0.125(4) 0.043(2) 0.053(3) -0.0108(19) 0.020(3) 0.005(3)
C3 0.113(4) 0.047(2) 0.059(3) 0.013(2) 0.006(3) -0.021(3)
C16 0.046(2) 0.091(3) 0.043(2) -0.001(2) -0.0046(18) -0.017(2)
C34 0.074(3) 0.077(3) 0.096(4) -0.040(3) -0.039(3) 0.023(3)
C33 0.084(4) 0.095(4) 0.096(4) -0.048(3) -0.034(3) 0.005(3)

loop_
_atom_type_symbol
_atom_type_description
_atom_type_scat_dispersion_real
_atom_type_scat_dispersion_imag
_atom_type_scat_source
C C 0.0033 0.0016 'International Tables Vol C Tables 4.2.6.8 and 6.1.1.4'
H H 0.0000 0.0000 'International Tables Vol C Tables 4.2.6.8 and 6.1.1.4'
N N 0.0061 0.0033 'International Tables Vol C Tables 4.2.6.8 and 6.1.1.4'
P P 0.1023 0.0942 'International Tables Vol C Tables 4.2.6.8 and 6.1.1.4'
Co Co 0.3494 0.9721 'International Tables Vol C Tables 4.2.6.8 and 6.1.1.4'

loop_
_geom_angle_atom_site_label_1
_geom_angle_atom_site_label_2
_geom_angle_atom_site_label_3
_geom_angle
P4 Co1 P3 116.35(4)
P4 Co1 C23 80.52(9)
P3 Co1 C23 82.13(8)
P4 Co1 P1 94.60(4)
P3 Co1 P1 98.48(4)
C23 Co1 P1 174.76(9)
P4 Co1 P2 126.72(4)
P3 Co1 P2 113.85(4)
C23 Co1 P2 89.76(8)
P1 Co1 P2 94.72(4)
N2 P4 C35 98.46(14)
N2 P4 C29 100.73(15)
C35 P4 C29 99.52(15)
N2 P4 Co1 104.31(9)
C35 P4 Co1 125.80(11)
C29 P4 Co1 122.82(11)
N1 P3 C7 101.63(14)
N1 P3 C13 97.76(14)
C7 P3 C13 100.75(15)
N1 P3 Co1 104.56(9)
C7 P3 Co1 121.04(10)
C13 P3 Co1 126.17(11)
C2 P1 C3 98.3(2)
C2 P1 C1 95.4(2)
C3 P1 C1 100.7(2)
C2 P1 Co1 119.85(15)
C3 P1 Co1 116.38(15)
C1 P1 Co1 121.55(15)
C5 P2 C4 96.3(2)
C5 P2 C6 101.0(2)
C4 P2 C6 94.4(2)
C5 P2 Co1 116.66(13)
C4 P2 Co1 123.75(16)
C6 P2 Co1 119.56(15)
C25 N2 C28 109.7(3)
C25 N2 P4 114.7(2)
C28 N2 P4 135.4(2)
C8 C7 C12 117.7(3)
C8 C7 P3 120.9(3)
C12 C7 P3 121.0(2)
C22 C23 C25 106.5(3)
C22 C23 C24 110.5(3)
C25 C23 C24 105.5(3)
C22 C23 Co1 108.6(2)
C25 C23 Co1 108.0(2)
C24 C23 Co1 117.1(2)
C18 C13 C14 117.8(3)
C18 C13 P3 117.9(3)
C14 C13 P3 124.3(3)
C36 C35 C40 118.5(3)
C36 C35 P4 122.7(3)
C40 C35 P4 118.5(3)
C22 N1 C19 109.1(3)
C22 N1 P3 116.7(2)
C19 N1 P3 134.1(2)
N2 C25 C26 107.3(3)
N2 C25 C23 118.5(3)
C26 C25 C23 133.9(3)
C9 C8 C7 121.0(3)
C9 C8 H8 119.5
C7 C8 H8 119.5
C15 C14 C13 120.5(4)
C15 C14 H14 119.8
C13 C14 H14 119.8
C23 C24 H24A 109.5
C23 C24 H24B 109.5
H24A C24 H24B 109.5
C23 C24 H24C 109.5
H24A C24 H24C 109.5
H24B C24 H24C 109.5
C11 C12 C7 120.9(3)
C11 C12 H12 119.6
C7 C12 H12 119.6
C30 C29 C34 118.2(3)
C30 C29 P4 118.7(3)
C34 C29 P4 123.1(3)
C12 C11 C10 120.6(4)
C12 C11 H11 119.7
C10 C11 H11 119.7
N1 C22 C21 107.4(3)
N1 C22 C23 117.6(3)
C21 C22 C23 134.5(3)
C22 C21 C20 107.5(3)
C22 C21 H21 126.3
C20 C21 H21 126.3
C35 C40 C39 120.4(4)
C35 C40 H40 119.8
C39 C40 H40 119.8
C25 C26 C27 107.8(3)
C25 C26 H26 126.1
C27 C26 H26 126.1
C10 C9 C8 120.6(3)
C10 C9 H9 119.7
C8 C9 H9 119.7
C20 C19 N1 107.8(3)
C20 C19 H19 126.1
N1 C19 H19 126.1
P2 C6 H6A 109.5
P2 C6 H6B 109.5
H6A C6 H6B 109.5
P2 C6 H6C 109.5
H6A C6 H6C 109.5
H6B C6 H6C 109.5
C29 C30 C31 120.6(4)
C29 C30 H30 119.7
C31 C30 H30 119.7
C38 C39 C40 120.4(4)
C38 C39 H39 119.8
C40 C39 H39 119.8
C27 C28 N2 107.3(3)
C27 C28 H28 126.4
N2 C28 H28 126.4
C17 C18 C13 121.8(4)
C17 C18 H18 119.1
C13 C18 H18 119.1
P2 C5 H5A 109.5
P2 C5 H5B 109.5
H5A C5 H5B 109.5
P2 C5 H5C 109.5
H5A C5 H5C 109.5
H5B C5 H5C 109.5
C14 C15 C16 120.5(4)
C14 C15 H15 119.8
C16 C15 H15 119.8
C28 C27 C26 108.0(3)
C28 C27 H27 126.0
C26 C27 H27 126.0
P1 C2 H2A 109.5
P1 C2 H2B 109.5
H2A C2 H2B 109.5
P1 C2 H2C 109.5
H2A C2 H2C 109.5
H2B C2 H2C 109.5
C38 C37 C36 120.1(4)
C38 C37 H37 119.9
C36 C37 H37 119.9
C35 C36 C37 120.4(4)
C35 C36 H36 119.8
C37 C36 H36 119.8
P2 C4 H4A 109.5
P2 C4 H4B 109.5
H4A C4 H4B 109.5
P2 C4 H4C 109.5
H4A C4 H4C 109.5
H4B C4 H4C 109.5
C31 C32 C33 119.8(4)
C31 C32 H32 120.1
C33 C32 H32 120.1
C16 C17 C18 119.5(4)
C16 C17 H17 120.2
C18 C17 H17 120.2
P1 C1 H1A 109.5
P1 C1 H1B 109.5
H1A C1 H1B 109.5
P1 C1 H1C 109.5
H1A C1 H1C 109.5
H1B C1 H1C 109.5
C37 C38 C39 120.0(4)
C37 C38 H38 120.0
C39 C38 H38 120.0
C9 C10 C11 119.2(4)
C9 C10 H10 120.4
C11 C10 H10 120.4
C19 C20 C21 108.2(3)
C19 C20 H20 125.9
C21 C20 H20 125.9
C32 C31 C30 120.5(4)
C32 C31 H31 119.7
C30 C31 H31 119.7
P1 C3 H3A 109.5
P1 C3 H3B 109.5
H3A C3 H3B 109.5
P1 C3 H3C 109.5
H3A C3 H3C 109.5
H3B C3 H3C 109.5
C17 C16 C15 119.9(4)
C17 C16 H16 120.0
C15 C16 H16 120.0
C29 C34 C33 120.3(4)
C29 C34 H34 119.9
C33 C34 H34 119.9
C32 C33 C34 120.6(4)
C32 C33 H33 119.7
C34 C33 H33 119.7

loop_
_geom_bond_atom_site_label_1
_geom_bond_atom_site_label_2
_geom_bond_distance
Co1 P4 2.1497(9)
Co1 P3 2.1528(9)
Co1 C23 2.209(3)
Co1 P1 2.2284(9)
Co1 P2 2.2423(10)
P4 N2 1.730(3)
P4 C35 1.842(3)
P4 C29 1.854(3)
P3 N1 1.729(3)
P3 C7 1.841(3)
P3 C13 1.846(3)
P1 C2 1.826(4)
P1 C3 1.831(4)
P1 C1 1.826(4)
P2 C5 1.842(4)
P2 C4 1.847(4)
P2 C6 1.853(4)
N2 C25 1.366(4)
N2 C28 1.382(4)
C7 C8 1.391(5)
C7 C12 1.392(4)
C23 C22 1.494(4)
C23 C25 1.500(4)
C23 C24 1.541(4)
C13 C18 1.380(5)
C13 C14 1.393(5)
C35 C36 1.379(5)
C35 C40 1.391(5)
N1 C22 1.376(4)
N1 C19 1.380(4)
C25 C26 1.373(4)
C8 C9 1.379(5)
C8 H8 0.9300
C14 C15 1.387(5)
C14 H14 0.9300
C24 H24A 0.9600
C24 H24B 0.9600
C24 H24C 0.9600
C12 C11 1.381(5)
C12 H12 0.9300
C29 C30 1.365(5)
C29 C34 1.380(5)
C11 C10 1.373(6)
C11 H11 0.9300
C22 C21 1.373(5)
C21 C20 1.411(5)
C21 H21 0.9300
C40 C39 1.384(5)
C40 H40 0.9300
C26 C27 1.409(5)
C26 H26 0.9300
C9 C10 1.375(5)
C9 H9 0.9300
C19 C20 1.354(5)
C19 H19 0.9300
C6 H6A 0.9600
C6 H6B 0.9600
C6 H6C 0.9600
C30 C31 1.399(5)
C30 H30 0.9300
C39 C38 1.364(6)
C39 H39 0.9300
C28 C27 1.361(5)
C28 H28 0.9300
C18 C17 1.386(5)
C18 H18 0.9300
C5 H5A 0.9600
C5 H5B 0.9600
C5 H5C 0.9600
C15 C16 1.373(6)
C15 H15 0.9300
C27 H27 0.9300
C2 H2A 0.9600
C2 H2B 0.9600
C2 H2C 0.9600
C37 C38 1.369(6)
C37 C36 1.393(6)
C37 H37 0.9300
C36 H36 0.9300
C4 H4A 0.9600
C4 H4B 0.9600
C4 H4C 0.9600
C32 C31 1.344(6)
C32 C33 1.353(7)
C32 H32 0.9300
C17 C16 1.371(6)
C17 H17 0.9300
C1 H1A 0.9600
C1 H1B 0.9600
C1 H1C 0.9600
C38 H38 0.9300
C10 H10 0.9300
C20 H20 0.9300
C31 H31 0.9300
C3 H3A 0.9600
C3 H3B 0.9600
C3 H3C 0.9600
C16 H16 0.9300
C34 C33 1.392(6)
C34 H34 0.9300
C33 H33 0.9300
